data_7115207
loop_
_publ_author_name
'Yufit, Dmitrii S.'
'Howard, Judith A. K.'
'Price, Daniel J.'
'Gutschke, Siegfried O. H.'
'Powell, Annie K.'
'Wood, Paul T.'

_publ_section_title
;
 New type of metal squarates. Magnetic and multi-temperature X-ray study
 of di-hydroxy(\m6-squarato)manganese&#x2020;
;
_journal_issue 16
_journal_name_full 'Chemical Communications'
_journal_page_first 1561
_journal_paper_doi 10.1039/a903032h
_journal_year 1999
_chemical_formula_sum 'C4 H2 Mn2 O6'
_chemical_formula_weight 255.94
_chemical_name_systematic
;
di-hydroxy-(\m^6^-squarato)manganese
;
_space_group_IT_number 14
_symmetry_cell_setting monoclinic
_symmetry_space_group_name_Hall '-P 2ybc'
_symmetry_space_group_name_H-M 'P 1 21/c 1'
_atom_sites_solution_hydrogens difmap
_atom_sites_solution_primary direct
_atom_sites_solution_secondary difmap
_audit_creation_method SHELXL
_cell_angle_alpha 90.00
_cell_angle_beta 99.80(3)
_cell_angle_gamma 90.00
_cell_formula_units_Z 2
_cell_length_a 3.3770(7)
_cell_length_b 10.269(2)
_cell_length_c 8.573(2)
_cell_measurement_reflns_used 24
_cell_measurement_temperature 45(1)
_cell_measurement_theta_max 15.9
_cell_measurement_theta_min 12.3
_cell_volume 292.96(11)
_computing_cell_refinement 'RAFIN (Filhol,Ellis, Pryor, 1987)'
_computing_data_collection 'MAD (Allibon, 1996)'
_computing_data_reduction 'C5N (Lehmann, Wilson, 1987)'
_computing_molecular_graphics SHELXTL
_computing_publication_material SHELXTL
_computing_structure_refinement 'SHELXL-93 (Sheldrick, 1993)'
_computing_structure_solution 'SHELXS-86 (Sheldrick, 1990)'
_diffrn_ambient_temperature 45(1)
_diffrn_measurement_device Fddd
_diffrn_measurement_method \w-scan
_diffrn_radiation_monochromator graphite
_diffrn_radiation_source 'rotating anode'
_diffrn_radiation_type MoK\a
_diffrn_radiation_wavelength 0.71073
_diffrn_reflns_av_R_equivalents 0.0212
_diffrn_reflns_av_sigmaI/netI 0.0191
_diffrn_reflns_limit_h_max 4
_diffrn_reflns_limit_h_min -4
_diffrn_reflns_limit_k_max 12
_diffrn_reflns_limit_k_min -12
_diffrn_reflns_limit_l_max 10
_diffrn_reflns_limit_l_min -1
_diffrn_reflns_number 1231
_diffrn_reflns_theta_max 25.00
_diffrn_reflns_theta_min 3.12
_diffrn_standards_decay_% 0
_diffrn_standards_interval_count 96
_diffrn_standards_number 4
_exptl_absorpt_coefficient_mu 4.289
_exptl_absorpt_correction_T_max 0.92
_exptl_absorpt_correction_T_min 0.69
_exptl_absorpt_correction_type 'numerical from crystal shape'
_exptl_crystal_colour 'light yellow'
_exptl_crystal_density_diffrn 2.901
_exptl_crystal_density_method 'not measured'
_exptl_crystal_description plate
_exptl_crystal_F_000 248
_exptl_crystal_size_max 0.04
_exptl_crystal_size_mid 0.025
_exptl_crystal_size_min 0.01
_refine_diff_density_max 0.399
_refine_diff_density_min -0.219
_refine_diff_density_rms 0.061
_refine_ls_extinction_coef 0.006(1)
_refine_ls_extinction_expression Fc^*^=kFc[1+0.001xFc^2^\l^3^/sin(2\q)]^-1/4^
_refine_ls_extinction_method SHELXL
_refine_ls_goodness_of_fit_all 1.093
_refine_ls_goodness_of_fit_obs 1.111
_refine_ls_hydrogen_treatment refall
_refine_ls_matrix_type full
_refine_ls_number_parameters 60
_refine_ls_number_reflns 504
_refine_ls_number_restraints 0
_refine_ls_restrained_S_all 1.169
_refine_ls_restrained_S_obs 1.111
_refine_ls_R_factor_all 0.0167
_refine_ls_R_factor_obs 0.0144
_refine_ls_shift/esd_max -0.001
_refine_ls_shift/esd_mean 0.000
_refine_ls_structure_factor_coef Fsqd
_refine_ls_weighting_details 'w=1/[\s^2^(Fo^2^)+(0.0090P)^2^+0.2800P] where P=(Fo^2^+2Fc^2^)/3'
_refine_ls_weighting_scheme calc
_refine_ls_wR_factor_all 0.0357
_refine_ls_wR_factor_obs 0.0327
_reflns_number_observed 473
_reflns_number_total 506
_reflns_observed_criterion >2sigma(I)
_cod_data_source_file 903032h.txt
_cod_data_source_block 45
_cod_depositor_comments
;
The following automatic conversions were performed:

'_refine_ls_weighting_scheme' value 'calc
w=1/[\s^2^(Fo^2^)+(0.0090P)^2^+0.2800P] where P=(Fo^2^+2Fc^2^)/3' was
changed to 'calc'. New tag '_refine_ls_weighting_details' was
created. The value of the new tag was set to
'w=1/[\s^2^(Fo^2^)+(0.0090P)^2^+0.2800P] where P=(Fo^2^+2Fc^2^)/3'.

Automatic conversion script
Id: cif_fix_values 3143 2015-03-26 13:38:13Z robertas 
;
_cod_original_cell_volume 293.0(1)
_cod_original_sg_symbol_H-M 'P 21/c'
_cod_database_code 7115207

loop_
_symmetry_equiv_pos_as_xyz
'x, y, z'
'-x, y+1/2, -z+1/2'
'-x, -y, -z'
'x, -y-1/2, z-1/2'

loop_
_atom_site_aniso_label
_atom_site_aniso_U_11
_atom_site_aniso_U_22
_atom_site_aniso_U_33
_atom_site_aniso_U_23
_atom_site_aniso_U_13
_atom_site_aniso_U_12
Mn1 0.0049(2) 0.0037(2) 0.0058(2) -0.00024(11) 0.00081(11) -0.00003(11)
O1 0.0072(7) 0.0076(6) 0.0066(6) 0.0015(6) 0.0007(5) 0.0003(5)
O2 0.0076(7) 0.0044(6) 0.0091(6) 0.0005(6) 0.0004(5) 0.0008(5)
O3 0.0084(7) 0.0059(7) 0.0055(7) 0.0014(6) 0.0008(5) 0.0004(5)
C1 0.0028(9) 0.0058(9) 0.0088(9) -0.0005(8) 0.0029(7) -0.0023(7)
C2 0.0033(9) 0.0075(10) 0.0091(9) -0.0016(8) 0.0034(7) 0.0014(8)

loop_
_atom_site_label
_atom_site_type_symbol
_atom_site_fract_x
_atom_site_fract_y
_atom_site_fract_z
_atom_site_U_iso_or_equiv
_atom_site_thermal_displace_type
_atom_site_occupancy
_atom_site_calc_flag
Mn1 Mn 0.28885(8) 0.61593(3) 0.08019(3) 0.00482(13) Uani 1 d
O1 O -0.1494(4) 0.61415(13) 0.2674(2) 0.0072(3) Uani 1 d
O2 O 0.3237(4) 0.82114(13) 0.1212(2) 0.0072(3) Uani 1 d
O3 O 0.2727(4) 0.40386(13) 0.0699(2) 0.0067(3) Uani 1 d
C1 C 0.1440(6) 0.9187(2) 0.0544(2) 0.0055(4) Uani 1 d
C2 C -0.0686(6) 0.5514(2) 0.3953(2) 0.0064(4) Uani 1 d
H1 H 0.3283(80) 0.3659(26) 0.1563(35) 0.024(7) Uiso 1 d

loop_
_atom_type_symbol
_atom_type_description
_atom_type_scat_dispersion_real
_atom_type_scat_dispersion_imag
_atom_type_scat_source
C C 0.0033 0.0016 'International Tables Vol C Tables 4.2.6.8 and 6.1.1.4'
H H 0.0000 0.0000 'International Tables Vol C Tables 4.2.6.8 and 6.1.1.4'
O O 0.0106 0.0060 'International Tables Vol C Tables 4.2.6.8 and 6.1.1.4'
Mn Mn 0.3368 0.7283 'International Tables Vol C Tables 4.2.6.8 and 6.1.1.4'

loop_
_geom_angle_atom_site_label_1
_geom_angle_atom_site_label_2
_geom_angle_atom_site_label_3
_geom_angle
_geom_angle_site_symmetry_1
_geom_angle_site_symmetry_3
O3 Mn1 O3 105.50(6) 3_565 3_665
O3 Mn1 O2 102.34(5) 3_565 .
O3 Mn1 O2 99.73(5) 3_665 .
O3 Mn1 O3 82.27(6) 3_565 .
O3 Mn1 O3 83.99(6) 3_665 .
O2 Mn1 O3 172.94(5) . .
O3 Mn1 O1 170.68(5) 3_565 1_655
O3 Mn1 O1 80.95(5) 3_665 1_655
O2 Mn1 O1 82.85(5) . 1_655
O3 Mn1 O1 91.88(5) . 1_655
O3 Mn1 O1 79.14(5) 3_565 .
O3 Mn1 O1 172.04(5) 3_665 .
O2 Mn1 O1 85.36(5) . .
O3 Mn1 O1 90.32(5) . .
O1 Mn1 O1 93.71(5) 1_655 .
O3 Mn1 Mn1 94.94(4) 3_565 3_665
O3 Mn1 Mn1 42.59(4) 3_665 3_665
O2 Mn1 Mn1 141.98(4) . 3_665
O3 Mn1 Mn1 41.40(4) . 3_665
O1 Mn1 Mn1 85.28(4) 1_655 3_665
O1 Mn1 Mn1 131.48(4) . 3_665
O3 Mn1 Mn1 41.92(4) 3_565 3_565
O3 Mn1 Mn1 95.97(4) 3_665 3_565
O2 Mn1 Mn1 143.97(4) . 3_565
O3 Mn1 Mn1 40.34(4) . 3_565
O1 Mn1 Mn1 131.82(4) 1_655 3_565
O1 Mn1 Mn1 83.15(4) . 3_565
Mn1 Mn1 Mn1 63.29(2) 3_665 3_565
C2 O1 Mn1 130.59(12) . 1_455
C2 O1 Mn1 121.83(12) . .
Mn1 O1 Mn1 93.71(5) 1_455 .
C1 O2 Mn1 134.61(12) . .
Mn1 O3 Mn1 105.50(6) 3_565 3_665
Mn1 O3 Mn1 97.73(6) 3_565 .
Mn1 O3 Mn1 96.01(6) 3_665 .
O2 C1 C2 135.6(2) . 4_575
O2 C1 C2 134.6(2) . 2
C2 C1 C2 89.8(2) 4_575 2
O1 C2 C1 134.7(2) . 4_576
O1 C2 C1 135.1(2) . 2_545
C1 C2 C1 90.2(2) 4_576 2_545

loop_
_geom_bond_atom_site_label_1
_geom_bond_atom_site_label_2
_geom_bond_distance
_geom_bond_site_symmetry_2
Mn1 O3 2.112(2) 3_565
Mn1 O3 2.1301(15) 3_665
Mn1 O2 2.1364(14) .
Mn1 O3 2.1799(15) .
Mn1 O1 2.267(2) 1_655
Mn1 O1 2.3608(15) .
Mn1 Mn1 3.2033(8) 3_665
Mn1 Mn1 3.2330(8) 3_565
O1 C2 1.261(2) .
O1 Mn1 2.267(2) 1_455
O2 C1 1.258(3) .
O3 Mn1 2.112(2) 3_565
O3 Mn1 2.1301(15) 3_665
C1 C2 1.462(3) 4_575
C1 C2 1.464(3) 2
C2 C1 1.462(3) 4_576
C2 C1 1.464(3) 2_545
